data_7106801
loop_
_publ_author_name
'Holger Braunschweig'
'Katharina Kraft'
'Krzysztof Radacki'
'Rian D. Dewhurst'

_publ_section_title
;
 Metalloborylene Complexes by Borylene Transmetallation
;
_journal_name_full Chem.Commun.
_journal_page_first 9900
_journal_paper_doi 10.1039/c1cc13444b
_journal_volume 47
_journal_year 2011
_chemical_formula_moiety 'C23 H30 B Fe Ir O3'
_chemical_formula_sum 'C23 H30 B Fe Ir O3'
_chemical_formula_weight 613.33
_chemical_name_common
;
?
;
_chemical_name_systematic
;
?
;
_space_group_IT_number 2
_symmetry_cell_setting triclinic
_symmetry_space_group_name_Hall '-P 1'
_symmetry_space_group_name_H-M 'P -1'
_atom_sites_solution_hydrogens geom
_atom_sites_solution_primary direct
_atom_sites_solution_secondary difmap
_audit_creation_method SHELXL-97
_cell_angle_alpha 80.62(2)
_cell_angle_beta 89.08(2)
_cell_angle_gamma 72.57(2)
_cell_formula_units_Z 2
_cell_length_a 8.398(3)
_cell_length_b 9.349(4)
_cell_length_c 15.567(5)
_cell_measurement_reflns_used 5772
_cell_measurement_temperature 100(2)
_cell_measurement_theta_max 30.52
_cell_measurement_theta_min 2.32
_cell_volume 1149.8(8)
_computing_cell_refinement 'Saint+ ver. 7.53A (Bruker AXS)'
_computing_data_collection 'APEX2 ver. 2008.3 (Bruker AXS)'
_computing_data_reduction 'Saint+ ver. 7.53A (Bruker AXS)'
_computing_molecular_graphics 'XP ver. 5.1 (Bruker AXS, 1998)'
_computing_publication_material 'SHELXL-97 (Sheldrick, 2008)'
_computing_structure_refinement 'SHELXL-97 (Sheldrick, 1997)'
_computing_structure_solution 'SHELXS-97 (Sheldrick, 1990)'
_diffrn_ambient_temperature 100(2)
_diffrn_measured_fraction_theta_full 0.999
_diffrn_measured_fraction_theta_max 0.992
_diffrn_measurement_device_type 'Bruker APEX-II CCD'
_diffrn_measurement_method '\f and \w scans'
_diffrn_radiation_monochromator 'multi-layer mirror'
_diffrn_radiation_source 'rotating anode'
_diffrn_radiation_type MoK\a
_diffrn_radiation_wavelength 0.71073
_diffrn_reflns_av_R_equivalents 0.0684
_diffrn_reflns_av_sigmaI/netI 0.0250
_diffrn_reflns_limit_h_max 12
_diffrn_reflns_limit_h_min -12
_diffrn_reflns_limit_k_max 13
_diffrn_reflns_limit_k_min -13
_diffrn_reflns_limit_l_max 22
_diffrn_reflns_limit_l_min -22
_diffrn_reflns_number 91182
_diffrn_reflns_theta_full 26.00
_diffrn_reflns_theta_max 30.60
_diffrn_reflns_theta_min 1.33
_exptl_absorpt_coefficient_mu 6.432
_exptl_absorpt_correction_T_max 0.7461
_exptl_absorpt_correction_T_min 0.4276
_exptl_absorpt_correction_type multi-scan
_exptl_absorpt_process_details 'Sadabs 2008/1 (Brucker 2008)'
_exptl_crystal_colour orange
_exptl_crystal_density_diffrn 1.772
_exptl_crystal_density_method 'not measured'
_exptl_crystal_description block
_exptl_crystal_F_000 600
_exptl_crystal_size_max 0.36
_exptl_crystal_size_mid 0.34
_exptl_crystal_size_min 0.30
_refine_diff_density_max 1.378
_refine_diff_density_min -2.698
_refine_diff_density_rms 0.598
_refine_ls_extinction_method none
_refine_ls_goodness_of_fit_ref 1.429
_refine_ls_hydrogen_treatment constr
_refine_ls_matrix_type full
_refine_ls_number_parameters 272
_refine_ls_number_reflns 7009
_refine_ls_number_restraints 0
_refine_ls_restrained_S_all 1.429
_refine_ls_R_factor_all 0.0210
_refine_ls_R_factor_gt 0.0171
_refine_ls_shift/su_max 0.001
_refine_ls_shift/su_mean 0.000
_refine_ls_structure_factor_coef Fsqd
_refine_ls_weighting_details 'calc w=1/[\s^2^(Fo^2^)+(0.0395P)^2^+0.2809P] where P=(Fo^2^+2Fc^2^)/3'
_refine_ls_weighting_scheme calc
_refine_ls_wR_factor_gt 0.0538
_refine_ls_wR_factor_ref 0.0756
_reflns_number_gt 6876
_reflns_number_total 7009
_reflns_threshold_expression >2sigma(I)
_cod_data_source_file c1cc13444b.txt
_cod_data_source_block 2
_cod_original_cell_volume 1149.8(7)
_cod_original_sg_symbol_H-M P-1
_cod_database_code 7106801

loop_
_symmetry_equiv_pos_as_xyz
'x, y, z'
'-x, -y, -z'

loop_
_atom_site_label
_atom_site_type_symbol
_atom_site_fract_x
_atom_site_fract_y
_atom_site_fract_z
_atom_site_U_iso_or_equiv
_atom_site_adp_type
_atom_site_occupancy
_atom_site_symmetry_multiplicity
_atom_site_calc_flag
_atom_site_refinement_flags
_atom_site_disorder_assembly
_atom_site_disorder_group
Fe1 Fe 0.37027(4) 0.73214(4) 0.88036(2) 0.00807(7) Uani 1 1 d . . .
O2 O 0.6794(3) 0.7264(3) 0.96366(16) 0.0205(4) Uani 1 1 d . . .
O1 O 0.4686(3) 0.4091(2) 0.87088(16) 0.0214(4) Uani 1 1 d . . .
C1 C 0.4307(3) 0.5357(3) 0.87593(18) 0.0131(5) Uani 1 1 d . . .
C2 C 0.5564(3) 0.7287(3) 0.93148(18) 0.0132(5) Uani 1 1 d . . .
C4 C 0.1141(3) 0.7569(3) 0.86469(18) 0.0120(4) Uani 1 1 d . . .
C5 C 0.1528(3) 0.8797(3) 0.81005(18) 0.0122(4) Uani 1 1 d . . .
C6 C 0.2188(3) 0.9600(3) 0.86483(18) 0.0122(5) Uani 1 1 d . . .
C7 C 0.2140(3) 0.8886(3) 0.95426(18) 0.0124(5) Uani 1 1 d . . .
C8 C 0.1500(4) 0.7646(3) 0.95298(18) 0.0135(5) Uani 1 1 d . . .
C9 C 0.0388(4) 0.6460(4) 0.8353(2) 0.0186(5) Uani 1 1 d . . .
H9A H 0.0794 0.5477 0.8739 0.028 Uiso 1 1 calc R . .
H9B H 0.0709 0.6335 0.7755 0.028 Uiso 1 1 calc R . .
H9C H -0.0831 0.6842 0.8372 0.028 Uiso 1 1 calc R . .
C10 C 0.1184(4) 0.9248(3) 0.71375(19) 0.0179(5) Uani 1 1 d . . .
H10A H 0.1118 0.8367 0.6890 0.027 Uiso 1 1 calc R . .
H10B H 0.2086 0.9609 0.6869 0.027 Uiso 1 1 calc R . .
H10C H 0.0121 1.0062 0.7024 0.027 Uiso 1 1 calc R . .
C11 C 0.2688(4) 1.1003(3) 0.8341(2) 0.0200(6) Uani 1 1 d . . .
H11A H 0.3293 1.0896 0.7800 0.030 Uiso 1 1 calc R . .
H11B H 0.3411 1.1145 0.8788 0.030 Uiso 1 1 calc R . .
H11C H 0.1688 1.1887 0.8235 0.030 Uiso 1 1 calc R . .
C12 C 0.2618(4) 0.9406(3) 1.0339(2) 0.0184(6) Uani 1 1 d . . .
H12A H 0.1648 1.0160 1.0525 0.028 Uiso 1 1 calc R . .
H12B H 0.3520 0.9863 1.0202 0.028 Uiso 1 1 calc R . .
H12C H 0.2999 0.8533 1.0809 0.028 Uiso 1 1 calc R . .
C13 C 0.1137(3) 0.6642(3) 1.03223(19) 0.0170(5) Uani 1 1 d . . .
H13A H 0.1905 0.6577 1.0805 0.026 Uiso 1 1 calc R . .
H13B H 0.1286 0.5623 1.0188 0.026 Uiso 1 1 calc R . .
H13C H -0.0016 0.7074 1.0490 0.026 Uiso 1 1 calc R . .
B1 B 0.4916(3) 0.7469(3) 0.77736(18) 0.0104(5) Uani 1 1 d . . .
Ir1 Ir 0.614963(10) 0.752409(9) 0.675053(6) 0.00830(4) Uani 1 1 d . . .
C3 C 0.6579(4) 0.9143(3) 0.7120(2) 0.0168(5) Uani 1 1 d . . .
O3 O 0.6839(3) 1.0159(3) 0.73772(19) 0.0297(6) Uani 1 1 d . . .
C14 C 0.5577(3) 0.5677(3) 0.61697(19) 0.0117(5) Uani 1 1 d . . .
C15 C 0.5289(3) 0.6955(3) 0.54764(18) 0.0132(5) Uani 1 1 d . . .
C16 C 0.6854(3) 0.7227(3) 0.53006(18) 0.0140(5) Uani 1 1 d . . .
C17 C 0.8107(3) 0.6129(3) 0.58824(18) 0.0133(5) Uani 1 1 d . . .
C18 C 0.7332(3) 0.5146(3) 0.64107(18) 0.0126(5) Uani 1 1 d . . .
C19 C 0.8210(4) 0.3742(4) 0.7039(2) 0.0236(6) Uani 1 1 d . . .
H19A H 0.8632 0.2887 0.6723 0.035 Uiso 1 1 calc R . .
H19B H 0.7427 0.3510 0.7474 0.035 Uiso 1 1 calc R . .
H19C H 0.9146 0.3911 0.7333 0.035 Uiso 1 1 calc R . .
C20 C 0.4279(4) 0.4910(4) 0.6478(2) 0.0186(5) Uani 1 1 d . . .
H20A H 0.3297 0.5658 0.6660 0.028 Uiso 1 1 calc R . .
H20B H 0.4743 0.4100 0.6972 0.028 Uiso 1 1 calc R . .
H20C H 0.3954 0.4474 0.6002 0.028 Uiso 1 1 calc R . .
C21 C 0.3661(4) 0.7727(4) 0.4974(2) 0.0214(6) Uani 1 1 d . . .
H21A H 0.3710 0.8683 0.4624 0.032 Uiso 1 1 calc R . .
H21B H 0.2750 0.7940 0.5381 0.032 Uiso 1 1 calc R . .
H21C H 0.3461 0.7062 0.4589 0.032 Uiso 1 1 calc R . .
C22 C 0.7198(5) 0.8365(4) 0.4579(2) 0.0243(6) Uani 1 1 d . . .
H22A H 0.7548 0.7881 0.4066 0.036 Uiso 1 1 calc R . .
H22B H 0.8087 0.8733 0.4771 0.036 Uiso 1 1 calc R . .
H22C H 0.6182 0.9223 0.4430 0.036 Uiso 1 1 calc R . .
C23 C 0.9937(4) 0.5993(4) 0.5898(2) 0.0236(7) Uani 1 1 d . . .
H23A H 1.0429 0.5505 0.6479 0.035 Uiso 1 1 calc R . .
H23B H 1.0078 0.7008 0.5761 0.035 Uiso 1 1 calc R . .
H23C H 1.0497 0.5378 0.5465 0.035 Uiso 1 1 calc R . .

loop_
_atom_site_aniso_label
_atom_site_aniso_U_11
_atom_site_aniso_U_22
_atom_site_aniso_U_33
_atom_site_aniso_U_23
_atom_site_aniso_U_13
_atom_site_aniso_U_12
Fe1 0.00739(15) 0.00897(15) 0.00762(17) -0.00241(12) 0.00145(12) -0.00164(11)
O2 0.0145(9) 0.0238(10) 0.0236(11) -0.0073(9) -0.0044(8) -0.0046(8)
O1 0.0285(11) 0.0135(9) 0.0205(11) -0.0027(8) 0.0010(9) -0.0041(8)
C1 0.0132(11) 0.0147(11) 0.0108(12) -0.0006(9) -0.0002(9) -0.0041(9)
C2 0.0142(11) 0.0129(10) 0.0122(12) -0.0033(9) 0.0027(9) -0.0030(9)
C4 0.0070(9) 0.0162(11) 0.0126(12) -0.0017(9) -0.0002(8) -0.0035(8)
C5 0.0078(10) 0.0148(11) 0.0117(12) 0.0002(9) 0.0001(8) -0.0010(8)
C6 0.0102(10) 0.0103(10) 0.0141(13) -0.0024(9) 0.0023(9) 0.0001(8)
C7 0.0111(10) 0.0123(10) 0.0121(12) -0.0035(9) 0.0025(9) -0.0002(8)
C8 0.0163(11) 0.0144(11) 0.0062(12) 0.0022(9) 0.0015(9) -0.0016(9)
C9 0.0175(12) 0.0238(13) 0.0182(14) -0.0040(11) -0.0005(10) -0.0115(10)
C10 0.0165(12) 0.0238(13) 0.0095(12) 0.0024(10) 0.0008(9) -0.0030(10)
C11 0.0219(13) 0.0108(11) 0.0261(16) -0.0020(10) 0.0052(11) -0.0039(9)
C12 0.0182(13) 0.0185(12) 0.0179(14) -0.0095(10) 0.0007(10) -0.0012(10)
C13 0.0141(11) 0.0219(12) 0.0126(13) 0.0010(10) 0.0043(9) -0.0040(9)
B1 0.0097(12) 0.0109(11) 0.0110(14) -0.0038(10) 0.0007(10) -0.0027(9)
Ir1 0.00712(6) 0.01189(6) 0.00688(7) -0.00441(4) 0.00162(4) -0.00287(4)
C3 0.0162(12) 0.0212(13) 0.0172(14) -0.0097(11) 0.0071(10) -0.0089(10)
O3 0.0350(13) 0.0319(12) 0.0357(15) -0.0218(11) 0.0121(11) -0.0221(11)
C14 0.0112(11) 0.0158(11) 0.0107(12) -0.0078(9) 0.0017(9) -0.0053(9)
C15 0.0124(10) 0.0164(11) 0.0106(12) -0.0067(9) -0.0015(9) -0.0020(9)
C16 0.0177(11) 0.0182(11) 0.0079(11) -0.0067(9) 0.0036(9) -0.0060(9)
C17 0.0089(10) 0.0210(12) 0.0133(12) -0.0118(10) 0.0038(9) -0.0049(9)
C18 0.0127(11) 0.0142(11) 0.0115(12) -0.0077(9) 0.0011(9) -0.0023(9)
C19 0.0238(14) 0.0187(13) 0.0243(16) -0.0065(11) -0.0072(12) 0.0014(11)
C20 0.0172(12) 0.0252(13) 0.0203(15) -0.0116(11) 0.0052(10) -0.0129(10)
C21 0.0168(12) 0.0268(14) 0.0161(14) -0.0083(11) -0.0071(10) 0.0033(11)
C22 0.0383(17) 0.0226(14) 0.0153(14) -0.0057(11) 0.0117(12) -0.0133(13)
C23 0.0101(11) 0.0402(17) 0.0279(17) -0.0241(14) 0.0059(11) -0.0094(11)

loop_
_atom_type_symbol
_atom_type_description
_atom_type_scat_dispersion_real
_atom_type_scat_dispersion_imag
_atom_type_scat_source
C C 0.0033 0.0016 'International Tables Vol C Tables 4.2.6.8 and 6.1.1.4'
H H 0.0000 0.0000 'International Tables Vol C Tables 4.2.6.8 and 6.1.1.4'
B B 0.0013 0.0007 'International Tables Vol C Tables 4.2.6.8 and 6.1.1.4'
O O 0.0106 0.0060 'International Tables Vol C Tables 4.2.6.8 and 6.1.1.4'
Fe Fe 0.3463 0.8444 'International Tables Vol C Tables 4.2.6.8 and 6.1.1.4'
Ir Ir -1.4442 7.9887 'International Tables Vol C Tables 4.2.6.8 and 6.1.1.4'

loop_
_geom_angle_atom_site_label_1
_geom_angle_atom_site_label_2
_geom_angle_atom_site_label_3
_geom_angle
_geom_angle_site_symmetry_1
_geom_angle_site_symmetry_3
_geom_angle_publ_flag
C2 Fe1 C1 95.57(12) . . ?
C2 Fe1 B1 83.67(13) . . ?
C1 Fe1 B1 84.88(12) . . ?
C2 Fe1 C6 105.43(12) . . ?
C1 Fe1 C6 158.98(12) . . ?
B1 Fe1 C6 97.93(11) . . ?
C2 Fe1 C4 158.36(12) . . ?
C1 Fe1 C4 93.24(12) . . ?
B1 Fe1 C4 116.84(12) . . ?
C6 Fe1 C4 66.82(11) . . ?
C2 Fe1 C5 143.01(12) . . ?
C1 Fe1 C5 119.86(12) . . ?
B1 Fe1 C5 88.95(11) . . ?
C6 Fe1 C5 39.83(11) . . ?
C4 Fe1 C5 39.51(10) . . ?
C2 Fe1 C8 118.98(13) . . ?
C1 Fe1 C8 102.97(12) . . ?
B1 Fe1 C8 154.52(11) . . ?
C6 Fe1 C8 66.31(11) . . ?
C4 Fe1 C8 39.51(11) . . ?
C5 Fe1 C8 66.02(11) . . ?
C2 Fe1 C7 94.43(12) . . ?
C1 Fe1 C7 138.99(12) . . ?
B1 Fe1 C7 135.79(11) . . ?
C6 Fe1 C7 39.98(10) . . ?
C4 Fe1 C7 66.39(11) . . ?
C5 Fe1 C7 66.53(11) . . ?
C8 Fe1 C7 39.01(11) . . ?
O1 C1 Fe1 178.3(3) . . ?
O2 C2 Fe1 178.9(3) . . ?
C5 C4 C8 107.9(2) . . ?
C5 C4 C9 126.1(3) . . ?
C8 C4 C9 125.9(3) . . ?
C5 C4 Fe1 70.75(14) . . ?
C8 C4 Fe1 70.77(16) . . ?
C9 C4 Fe1 127.00(19) . . ?
C4 C5 C6 107.9(2) . . ?
C4 C5 C10 126.2(3) . . ?
C6 C5 C10 125.7(3) . . ?
C4 C5 Fe1 69.74(14) . . ?
C6 C5 Fe1 69.51(14) . . ?
C10 C5 Fe1 129.88(19) . . ?
C5 C6 C7 107.7(2) . . ?
C5 C6 C11 125.4(3) . . ?
C7 C6 C11 126.8(3) . . ?
C5 C6 Fe1 70.66(14) . . ?
C7 C6 Fe1 70.90(14) . . ?
C11 C6 Fe1 127.82(19) . . ?
C8 C7 C6 107.5(2) . . ?
C8 C7 C12 126.4(3) . . ?
C6 C7 C12 126.1(3) . . ?
C8 C7 Fe1 70.19(16) . . ?
C6 C7 Fe1 69.12(14) . . ?
C12 C7 Fe1 127.79(19) . . ?
C7 C8 C4 109.0(2) . . ?
C7 C8 C13 125.5(3) . . ?
C4 C8 C13 125.3(3) . . ?
C7 C8 Fe1 70.80(16) . . ?
C4 C8 Fe1 69.72(15) . . ?
C13 C8 Fe1 128.93(19) . . ?
C4 C9 H9A 109.5 . . ?
C4 C9 H9B 109.5 . . ?
H9A C9 H9B 109.5 . . ?
C4 C9 H9C 109.5 . . ?
H9A C9 H9C 109.5 . . ?
H9B C9 H9C 109.5 . . ?
C5 C10 H10A 109.5 . . ?
C5 C10 H10B 109.5 . . ?
H10A C10 H10B 109.5 . . ?
C5 C10 H10C 109.5 . . ?
H10A C10 H10C 109.5 . . ?
H10B C10 H10C 109.5 . . ?
C6 C11 H11A 109.5 . . ?
C6 C11 H11B 109.5 . . ?
H11A C11 H11B 109.5 . . ?
C6 C11 H11C 109.5 . . ?
H11A C11 H11C 109.5 . . ?
H11B C11 H11C 109.5 . . ?
C7 C12 H12A 109.5 . . ?
C7 C12 H12B 109.5 . . ?
H12A C12 H12B 109.5 . . ?
C7 C12 H12C 109.5 . . ?
H12A C12 H12C 109.5 . . ?
H12B C12 H12C 109.5 . . ?
C8 C13 H13A 109.5 . . ?
C8 C13 H13B 109.5 . . ?
H13A C13 H13B 109.5 . . ?
C8 C13 H13C 109.5 . . ?
H13A C13 H13C 109.5 . . ?
H13B C13 H13C 109.5 . . ?
Ir1 B1 Fe1 177.51(16) . . ?
C3 Ir1 B1 83.77(13) . . ?
C3 Ir1 C14 174.47(12) . . ?
B1 Ir1 C14 100.15(11) . . ?
C3 Ir1 C18 144.71(11) . . ?
B1 Ir1 C18 112.01(11) . . ?
C14 Ir1 C18 37.03(9) . . ?
C3 Ir1 C15 137.81(12) . . ?
B1 Ir1 C15 121.96(11) . . ?
C14 Ir1 C15 36.67(10) . . ?
C18 Ir1 C15 60.95(10) . . ?
C3 Ir1 C17 117.85(11) . . ?
B1 Ir1 C17 146.42(11) . . ?
C14 Ir1 C17 60.55(10) . . ?
C18 Ir1 C17 35.94(10) . . ?
C15 Ir1 C17 59.92(9) . . ?
C3 Ir1 C16 115.34(12) . . ?
B1 Ir1 C16 157.32(11) . . ?
C14 Ir1 C16 60.00(10) . . ?
C18 Ir1 C16 59.81(10) . . ?
C15 Ir1 C16 35.46(9) . . ?
C17 Ir1 C16 35.60(10) . . ?
O3 C3 Ir1 178.1(3) . . ?
C15 C14 C18 108.5(2) . . ?
C15 C14 C20 124.1(3) . . ?
C18 C14 C20 126.8(3) . . ?
C15 C14 Ir1 74.24(16) . . ?
C18 C14 Ir1 73.17(15) . . ?
C20 C14 Ir1 125.75(19) . . ?
C16 C15 C14 107.4(2) . . ?
C16 C15 C21 127.1(3) . . ?
C14 C15 C21 125.1(3) . . ?
C16 C15 Ir1 74.10(16) . . ?
C14 C15 Ir1 69.09(15) . . ?
C21 C15 Ir1 127.18(19) . . ?
C15 C16 C17 108.5(2) . . ?
C15 C16 C22 126.6(3) . . ?
C17 C16 C22 124.7(3) . . ?
C15 C16 Ir1 70.44(15) . . ?
C17 C16 Ir1 71.11(15) . . ?
C22 C16 Ir1 128.5(2) . . ?
C18 C17 C16 108.3(2) . . ?
C18 C17 C23 126.0(3) . . ?
C16 C17 C23 125.6(3) . . ?
C18 C17 Ir1 70.41(14) . . ?
C16 C17 Ir1 73.29(15) . . ?
C23 C17 Ir1 124.46(19) . . ?
C17 C18 C14 107.3(2) . . ?
C17 C18 C19 126.1(3) . . ?
C14 C18 C19 126.5(3) . . ?
C17 C18 Ir1 73.65(15) . . ?
C14 C18 Ir1 69.80(15) . . ?
C19 C18 Ir1 126.0(2) . . ?
C18 C19 H19A 109.5 . . ?
C18 C19 H19B 109.5 . . ?
H19A C19 H19B 109.5 . . ?
C18 C19 H19C 109.5 . . ?
H19A C19 H19C 109.5 . . ?
H19B C19 H19C 109.5 . . ?
C14 C20 H20A 109.5 . . ?
C14 C20 H20B 109.5 . . ?
H20A C20 H20B 109.5 . . ?
C14 C20 H20C 109.5 . . ?
H20A C20 H20C 109.5 . . ?
H20B C20 H20C 109.5 . . ?
C15 C21 H21A 109.5 . . ?
C15 C21 H21B 109.5 . . ?
H21A C21 H21B 109.5 . . ?
C15 C21 H21C 109.5 . . ?
H21A C21 H21C 109.5 . . ?
H21B C21 H21C 109.5 . . ?
C16 C22 H22A 109.5 . . ?
C16 C22 H22B 109.5 . . ?
H22A C22 H22B 109.5 . . ?
C16 C22 H22C 109.5 . . ?
H22A C22 H22C 109.5 . . ?
H22B C22 H22C 109.5 . . ?
C17 C23 H23A 109.5 . . ?
C17 C23 H23B 109.5 . . ?
H23A C23 H23B 109.5 . . ?
C17 C23 H23C 109.5 . . ?
H23A C23 H23C 109.5 . . ?
H23B C23 H23C 109.5 . . ?

loop_
_geom_bond_atom_site_label_1
_geom_bond_atom_site_label_2
_geom_bond_distance
_geom_bond_site_symmetry_2
_geom_bond_publ_flag
Fe1 C2 1.755(3) . ?
Fe1 C1 1.765(3) . ?
Fe1 B1 1.894(3) . ?
Fe1 C6 2.106(3) . ?
Fe1 C4 2.108(3) . ?
Fe1 C5 2.121(3) . ?
Fe1 C8 2.122(3) . ?
Fe1 C7 2.130(3) . ?
O2 C2 1.148(4) . ?
O1 C1 1.145(4) . ?
C4 C5 1.429(4) . ?
C4 C8 1.430(4) . ?
C4 C9 1.497(4) . ?
C5 C6 1.440(4) . ?
C5 C10 1.498(4) . ?
C6 C7 1.448(4) . ?
C6 C11 1.498(4) . ?
C7 C8 1.419(4) . ?
C7 C12 1.504(4) . ?
C8 C13 1.509(4) . ?
C9 H9A 0.9800 . ?
C9 H9B 0.9800 . ?
C9 H9C 0.9800 . ?
C10 H10A 0.9800 . ?
C10 H10B 0.9800 . ?
C10 H10C 0.9800 . ?
C11 H11A 0.9800 . ?
C11 H11B 0.9800 . ?
C11 H11C 0.9800 . ?
C12 H12A 0.9800 . ?
C12 H12B 0.9800 . ?
C12 H12C 0.9800 . ?
C13 H13A 0.9800 . ?
C13 H13B 0.9800 . ?
C13 H13C 0.9800 . ?
B1 Ir1 1.888(3) . ?
Ir1 C3 1.836(3) . ?
Ir1 C14 2.247(3) . ?
Ir1 C18 2.292(3) . ?
Ir1 C15 2.315(3) . ?
Ir1 C17 2.334(3) . ?
Ir1 C16 2.363(3) . ?
C3 O3 1.166(4) . ?
C14 C15 1.437(4) . ?
C14 C18 1.442(4) . ?
C14 C20 1.507(4) . ?
C15 C16 1.426(4) . ?
C15 C21 1.504(4) . ?
C16 C17 1.436(4) . ?
C16 C22 1.504(4) . ?
C17 C18 1.428(4) . ?
C17 C23 1.504(4) . ?
C18 C19 1.500(4) . ?
C19 H19A 0.9800 . ?
C19 H19B 0.9800 . ?
C19 H19C 0.9800 . ?
C20 H20A 0.9800 . ?
C20 H20B 0.9800 . ?
C20 H20C 0.9800 . ?
C21 H21A 0.9800 . ?
C21 H21B 0.9800 . ?
C21 H21C 0.9800 . ?
C22 H22A 0.9800 . ?
C22 H22B 0.9800 . ?
C22 H22C 0.9800 . ?
C23 H23A 0.9800 . ?
C23 H23B 0.9800 . ?
C23 H23C 0.9800 . ?

loop_
_geom_torsion_atom_site_label_1
_geom_torsion_atom_site_label_2
_geom_torsion_atom_site_label_3
_geom_torsion_atom_site_label_4
_geom_torsion
_geom_torsion_site_symmetry_1
_geom_torsion_site_symmetry_2
_geom_torsion_site_symmetry_3
_geom_torsion_site_symmetry_4
_geom_torsion_publ_flag
C2 Fe1 C4 C5 110.4(3) . . . . ?
C1 Fe1 C4 C5 -135.66(17) . . . . ?
B1 Fe1 C4 C5 -49.77(19) . . . . ?
C6 Fe1 C4 C5 37.45(16) . . . . ?
C8 Fe1 C4 C5 117.8(2) . . . . ?
C7 Fe1 C4 C5 81.19(17) . . . . ?
C2 Fe1 C4 C8 -7.4(4) . . . . ?
C1 Fe1 C4 C8 106.54(18) . . . . ?
B1 Fe1 C4 C8 -167.56(16) . . . . ?
C6 Fe1 C4 C8 -80.34(17) . . . . ?
C5 Fe1 C4 C8 -117.8(2) . . . . ?
C7 Fe1 C4 C8 -36.60(16) . . . . ?
C2 Fe1 C4 C9 -128.5(3) . . . . ?
C1 Fe1 C4 C9 -14.5(3) . . . . ?
B1 Fe1 C4 C9 71.4(3) . . . . ?
C6 Fe1 C4 C9 158.6(3) . . . . ?
C5 Fe1 C4 C9 121.2(3) . . . . ?
C8 Fe1 C4 C9 -121.0(3) . . . . ?
C7 Fe1 C4 C9 -157.6(3) . . . . ?
C8 C4 C5 C6 2.1(3) . . . . ?
C9 C4 C5 C6 178.5(2) . . . . ?
Fe1 C4 C5 C6 -59.23(17) . . . . ?
C8 C4 C5 C10 -173.4(2) . . . . ?
C9 C4 C5 C10 2.9(4) . . . . ?
Fe1 C4 C5 C10 125.2(3) . . . . ?
C8 C4 C5 Fe1 61.36(18) . . . . ?
C9 C4 C5 Fe1 -122.3(3) . . . . ?
C2 Fe1 C5 C4 -144.9(2) . . . . ?
C1 Fe1 C5 C4 53.6(2) . . . . ?
B1 Fe1 C5 C4 137.06(17) . . . . ?
C6 Fe1 C5 C4 -119.2(2) . . . . ?
C8 Fe1 C5 C4 -38.03(16) . . . . ?
C7 Fe1 C5 C4 -80.81(17) . . . . ?
C2 Fe1 C5 C6 -25.7(3) . . . . ?
C1 Fe1 C5 C6 172.79(16) . . . . ?
B1 Fe1 C5 C6 -103.73(17) . . . . ?
C4 Fe1 C5 C6 119.2(2) . . . . ?
C8 Fe1 C5 C6 81.19(17) . . . . ?
C7 Fe1 C5 C6 38.41(15) . . . . ?
C2 Fe1 C5 C10 94.3(3) . . . . ?
C1 Fe1 C5 C10 -67.2(3) . . . . ?
B1 Fe1 C5 C10 16.3(3) . . . . ?
C6 Fe1 C5 C10 120.0(3) . . . . ?
C4 Fe1 C5 C10 -120.8(3) . . . . ?
C8 Fe1 C5 C10 -158.8(3) . . . . ?
C7 Fe1 C5 C10 158.4(3) . . . . ?
C4 C5 C6 C7 -2.2(3) . . . . ?
C10 C5 C6 C7 173.3(2) . . . . ?
Fe1 C5 C6 C7 -61.59(17) . . . . ?
C4 C5 C6 C11 -177.4(2) . . . . ?
C10 C5 C6 C11 -1.8(4) . . . . ?
Fe1 C5 C6 C11 123.2(3) . . . . ?
C4 C5 C6 Fe1 59.38(17) . . . . ?
C10 C5 C6 Fe1 -125.1(3) . . . . ?
C2 Fe1 C6 C5 164.29(16) . . . . ?
C1 Fe1 C6 C5 -17.7(4) . . . . ?
B1 Fe1 C6 C5 78.71(17) . . . . ?
C4 Fe1 C6 C5 -37.16(15) . . . . ?
C8 Fe1 C6 C5 -80.39(17) . . . . ?
C7 Fe1 C6 C5 -117.5(2) . . . . ?
C2 Fe1 C6 C7 -78.20(18) . . . . ?
C1 Fe1 C6 C7 99.8(3) . . . . ?
B1 Fe1 C6 C7 -163.78(16) . . . . ?
C4 Fe1 C6 C7 80.35(17) . . . . ?
C5 Fe1 C6 C7 117.5(2) . . . . ?
C8 Fe1 C6 C7 37.12(16) . . . . ?
C2 Fe1 C6 C11 44.0(3) . . . . ?
C1 Fe1 C6 C11 -138.0(3) . . . . ?
B1 Fe1 C6 C11 -41.6(3) . . . . ?
C4 Fe1 C6 C11 -157.4(3) . . . . ?
C5 Fe1 C6 C11 -120.3(3) . . . . ?
C8 Fe1 C6 C11 159.3(3) . . . . ?
C7 Fe1 C6 C11 122.2(3) . . . . ?
C5 C6 C7 C8 1.5(3) . . . . ?
C11 C6 C7 C8 176.6(2) . . . . ?
Fe1 C6 C7 C8 -59.99(18) . . . . ?
C5 C6 C7 C12 -176.3(2) . . . . ?
C11 C6 C7 C12 -1.2(4) . . . . ?
Fe1 C6 C7 C12 122.2(3) . . . . ?
C5 C6 C7 Fe1 61.44(17) . . . . ?
C11 C6 C7 Fe1 -123.5(3) . . . . ?
C2 Fe1 C7 C8 -132.55(17) . . . . ?
C1 Fe1 C7 C8 -28.8(2) . . . . ?
B1 Fe1 C7 C8 141.98(18) . . . . ?
C6 Fe1 C7 C8 118.6(2) . . . . ?
C4 Fe1 C7 C8 37.06(16) . . . . ?
C5 Fe1 C7 C8 80.33(17) . . . . ?
C2 Fe1 C7 C6 108.84(17) . . . . ?
C1 Fe1 C7 C6 -147.41(19) . . . . ?
B1 Fe1 C7 C6 23.4(2) . . . . ?
C4 Fe1 C7 C6 -81.54(17) . . . . ?
C5 Fe1 C7 C6 -38.27(15) . . . . ?
C8 Fe1 C7 C6 -118.6(2) . . . . ?
C2 Fe1 C7 C12 -11.3(3) . . . . ?
C1 Fe1 C7 C12 92.5(3) . . . . ?
B1 Fe1 C7 C12 -96.7(3) . . . . ?
C6 Fe1 C7 C12 -120.1(3) . . . . ?
C4 Fe1 C7 C12 158.4(3) . . . . ?
C5 Fe1 C7 C12 -158.4(3) . . . . ?
C8 Fe1 C7 C12 121.3(3) . . . . ?
C6 C7 C8 C4 -0.1(3) . . . . ?
C12 C7 C8 C4 177.6(2) . . . . ?
Fe1 C7 C8 C4 -59.45(19) . . . . ?
C6 C7 C8 C13 -176.0(2) . . . . ?
C12 C7 C8 C13 1.7(4) . . . . ?
Fe1 C7 C8 C13 124.7(3) . . . . ?
C6 C7 C8 Fe1 59.31(17) . . . . ?
C12 C7 C8 Fe1 -122.9(3) . . . . ?
C5 C4 C8 C7 -1.2(3) . . . . ?
C9 C4 C8 C7 -177.6(2) . . . . ?
Fe1 C4 C8 C7 60.11(19) . . . . ?
C5 C4 C8 C13 174.7(2) . . . . ?
C9 C4 C8 C13 -1.7(4) . . . . ?
Fe1 C4 C8 C13 -124.0(3) . . . . ?
C5 C4 C8 Fe1 -61.35(17) . . . . ?
C9 C4 C8 Fe1 122.3(3) . . . . ?
C2 Fe1 C8 C7 57.09(19) . . . . ?
C1 Fe1 C8 C7 161.07(17) . . . . ?
B1 Fe1 C8 C7 -93.2(3) . . . . ?
C6 Fe1 C8 C7 -38.03(16) . . . . ?
C4 Fe1 C8 C7 -119.8(2) . . . . ?
C5 Fe1 C8 C7 -81.75(17) . . . . ?
C2 Fe1 C8 C4 176.87(16) . . . . ?
C1 Fe1 C8 C4 -79.15(18) . . . . ?
B1 Fe1 C8 C4 26.5(3) . . . . ?
C6 Fe1 C8 C4 81.75(17) . . . . ?
C5 Fe1 C8 C4 38.03(16) . . . . ?
C7 Fe1 C8 C4 119.8(2) . . . . ?
C2 Fe1 C8 C13 -63.5(3) . . . . ?
C1 Fe1 C8 C13 40.5(3) . . . . ?
B1 Fe1 C8 C13 146.2(3) . . . . ?
C6 Fe1 C8 C13 -158.6(3) . . . . ?
C4 Fe1 C8 C13 119.6(3) . . . . ?
C5 Fe1 C8 C13 157.6(3) . . . . ?
C7 Fe1 C8 C13 -120.6(3) . . . . ?
B1 Ir1 C14 C15 131.29(16) . . . . ?
C18 Ir1 C14 C15 -115.5(2) . . . . ?
C17 Ir1 C14 C15 -78.15(17) . . . . ?
C16 Ir1 C14 C15 -36.93(15) . . . . ?
B1 Ir1 C14 C18 -113.25(18) . . . . ?
C15 Ir1 C14 C18 115.5(2) . . . . ?
C17 Ir1 C14 C18 37.32(16) . . . . ?
C16 Ir1 C14 C18 78.53(17) . . . . ?
B1 Ir1 C14 C20 10.4(3) . . . . ?
C18 Ir1 C14 C20 123.6(3) . . . . ?
C15 Ir1 C14 C20 -120.9(3) . . . . ?
C17 Ir1 C14 C20 160.9(3) . . . . ?
C16 Ir1 C14 C20 -157.8(3) . . . . ?
C18 C14 C15 C16 -1.0(3) . . . . ?
C20 C14 C15 C16 -172.5(2) . . . . ?
Ir1 C14 C15 C16 64.70(19) . . . . ?
C18 C14 C15 C21 172.8(2) . . . . ?
C20 C14 C15 C21 1.3(4) . . . . ?
Ir1 C14 C15 C21 -121.5(3) . . . . ?
C18 C14 C15 Ir1 -65.69(18) . . . . ?
C20 C14 C15 Ir1 122.8(3) . . . . ?
C3 Ir1 C15 C16 63.2(2) . . . . ?
B1 Ir1 C15 C16 -176.90(16) . . . . ?
C14 Ir1 C15 C16 -116.2(2) . . . . ?
C18 Ir1 C15 C16 -77.78(17) . . . . ?
C17 Ir1 C15 C16 -36.24(16) . . . . ?
C3 Ir1 C15 C14 179.49(16) . . . . ?
B1 Ir1 C15 C14 -60.66(19) . . . . ?
C18 Ir1 C15 C14 38.46(15) . . . . ?
C17 Ir1 C15 C14 80.00(17) . . . . ?
C16 Ir1 C15 C14 116.2(2) . . . . ?
C3 Ir1 C15 C21 -61.6(3) . . . . ?
B1 Ir1 C15 C21 58.2(3) . . . . ?
C14 Ir1 C15 C21 118.9(3) . . . . ?
C18 Ir1 C15 C21 157.4(3) . . . . ?
C17 Ir1 C15 C21 -161.1(3) . . . . ?
C16 Ir1 C15 C21 -124.9(3) . . . . ?
C14 C15 C16 C17 -0.2(3) . . . . ?
C21 C15 C16 C17 -173.8(3) . . . . ?
Ir1 C15 C16 C17 61.25(19) . . . . ?
C14 C15 C16 C22 174.6(3) . . . . ?
C21 C15 C16 C22 0.9(5) . . . . ?
Ir1 C15 C16 C22 -124.0(3) . . . . ?
C14 C15 C16 Ir1 -61.42(18) . . . . ?
C21 C15 C16 Ir1 124.9(3) . . . . ?
C3 Ir1 C16 C15 -138.42(17) . . . . ?
B1 Ir1 C16 C15 6.8(3) . . . . ?
C14 Ir1 C16 C15 38.22(16) . . . . ?
C18 Ir1 C16 C15 81.28(17) . . . . ?
C17 Ir1 C16 C15 118.5(2) . . . . ?
C3 Ir1 C16 C17 103.08(18) . . . . ?
B1 Ir1 C16 C17 -111.7(3) . . . . ?
C14 Ir1 C16 C17 -80.28(17) . . . . ?
C18 Ir1 C16 C17 -37.21(15) . . . . ?
C15 Ir1 C16 C17 -118.5(2) . . . . ?
C3 Ir1 C16 C22 -16.6(3) . . . . ?
B1 Ir1 C16 C22 128.6(3) . . . . ?
C14 Ir1 C16 C22 160.0(3) . . . . ?
C18 Ir1 C16 C22 -156.9(3) . . . . ?
C15 Ir1 C16 C22 121.8(3) . . . . ?
C17 Ir1 C16 C22 -119.7(3) . . . . ?
C15 C16 C17 C18 1.3(3) . . . . ?
C22 C16 C17 C18 -173.6(3) . . . . ?
Ir1 C16 C17 C18 62.09(18) . . . . ?
C15 C16 C17 C23 178.4(3) . . . . ?
C22 C16 C17 C23 3.5(4) . . . . ?
Ir1 C16 C17 C23 -120.8(3) . . . . ?
C15 C16 C17 Ir1 -60.83(19) . . . . ?
C22 C16 C17 Ir1 124.3(3) . . . . ?
C3 Ir1 C17 C18 147.57(17) . . . . ?
B1 Ir1 C17 C18 22.5(3) . . . . ?
C14 Ir1 C17 C18 -38.46(15) . . . . ?
C15 Ir1 C17 C18 -80.96(17) . . . . ?
C16 Ir1 C17 C18 -117.1(2) . . . . ?
C3 Ir1 C17 C16 -95.37(19) . . . . ?
B1 Ir1 C17 C16 139.6(2) . . . . ?
C14 Ir1 C17 C16 78.60(17) . . . . ?
C18 Ir1 C17 C16 117.1(2) . . . . ?
C15 Ir1 C17 C16 36.10(15) . . . . ?
C3 Ir1 C17 C23 26.7(3) . . . . ?
B1 Ir1 C17 C23 -98.3(3) . . . . ?
C14 Ir1 C17 C23 -159.3(3) . . . . ?
C18 Ir1 C17 C23 -120.8(3) . . . . ?
C15 Ir1 C17 C23 158.2(3) . . . . ?
C16 Ir1 C17 C23 122.1(3) . . . . ?
C16 C17 C18 C14 -1.8(3) . . . . ?
C23 C17 C18 C14 -179.0(2) . . . . ?
Ir1 C17 C18 C14 62.10(18) . . . . ?
C16 C17 C18 C19 173.1(3) . . . . ?
C23 C17 C18 C19 -4.0(4) . . . . ?
Ir1 C17 C18 C19 -122.9(3) . . . . ?
C16 C17 C18 Ir1 -63.95(18) . . . . ?
C23 C17 C18 Ir1 118.9(3) . . . . ?
C15 C14 C18 C17 1.8(3) . . . . ?
C20 C14 C18 C17 172.9(3) . . . . ?
Ir1 C14 C18 C17 -64.64(18) . . . . ?
C15 C14 C18 C19 -173.2(3) . . . . ?
C20 C14 C18 C19 -2.0(5) . . . . ?
Ir1 C14 C18 C19 120.4(3) . . . . ?
C15 C14 C18 Ir1 66.39(19) . . . . ?
C20 C14 C18 Ir1 -122.4(3) . . . . ?
C3 Ir1 C18 C17 -55.2(3) . . . . ?
B1 Ir1 C18 C17 -166.78(16) . . . . ?
C14 Ir1 C18 C17 115.9(2) . . . . ?
C15 Ir1 C18 C17 77.85(17) . . . . ?
C16 Ir1 C18 C17 36.85(15) . . . . ?
C3 Ir1 C18 C14 -171.1(2) . . . . ?
B1 Ir1 C18 C14 77.29(19) . . . . ?
C15 Ir1 C18 C14 -38.09(16) . . . . ?
C17 Ir1 C18 C14 -115.9(2) . . . . ?
C16 Ir1 C18 C14 -79.09(18) . . . . ?
C3 Ir1 C18 C19 67.9(3) . . . . ?
B1 Ir1 C18 C19 -43.7(3) . . . . ?
C14 Ir1 C18 C19 -121.0(3) . . . . ?
C15 Ir1 C18 C19 -159.1(3) . . . . ?
C17 Ir1 C18 C19 123.0(3) . . . . ?
C16 Ir1 C18 C19 159.9(3) . . . . ?
